data_2101678
loop_
_publ_author_name
'Schofield, P. F.'
'Knight, K. S.'
'Redfern, S. A. T.'
'Cressey, G.'

_publ_section_title
;
 Distortion Characteristics Across the Structural Phase Transition in
 (Cu~1{-~<i>x</i>}Zn~<i>x~</i>)WO~4~
;
_journal_issue 1
_journal_name_full 'Acta Crystallographica Section B'
_journal_page_first 102
_journal_page_last 112
_journal_paper_doi 10.1107/S0108768196010403
_journal_volume 53
_journal_year 1997
_chemical_formula_sum 'Cu0.25 O4 W Zn0.75'
_chemical_formula_weight 312.77
_space_group_IT_number 2
_symmetry_cell_setting triclinic
_symmetry_space_group_name_Hall '-P 1'
_symmetry_space_group_name_H-M 'P -1'
_cell_angle_alpha 89.766(2)
_cell_angle_beta 91.135(2)
_cell_angle_gamma 91.467(2)
_cell_formula_units_Z 2
_cell_length_a 4.68499(11)
_cell_length_b 5.73796(16)
_cell_length_c 4.91163(12)
_cell_volume 131.966(6)
_diffrn_radiation_probe neutron
_diffrn_radiation_type neutron
_diffrn_radiation_wavelength 1.227
_cod_data_source_file ha0150.cif
_cod_data_source_block 75
_cod_original_formula_sum 'Cu0.25 O4 W1 Zn0.75'
_cod_database_code 2101678

loop_
_symmetry_equiv_pos_as_xyz
x,y,z
-x,-y,-z

loop_
_atom_site_label
_atom_site_fract_x
_atom_site_fract_y
_atom_site_fract_z
Zn 0.4974(14) 0.6824(10) 0.2485(14)
W -0.0040(18) 0.1767(13) 0.2522(19)
O1 0.2590(13) 0.3796(11) 0.4042(16)
O2 0.2129(11) 0.8929(10) 0.4346(15)
O3 0.7469(14) 0.3804(11) 0.1035(16)
O4 0.7792(13) 0.8971(12) 0.0554(15)

loop_
_geom_bond_atom_site_label_1
_geom_bond_atom_site_label_2
_geom_bond_site_symmetry_2
_geom_bond_distance
_geom_bond_publ_flag
Zn O2 . 2.052(8) no
Zn O1 . 2.187(8) no
Zn O3 . 2.241(9) no
Zn O4 . 2.029(9) no
Zn O1 2_666 2.070(9) no
Zn O3 2_665 2.082(9) no
W O1 . 1.823(10) no
W O2 1_545 2.127(9) no
W O3 1_455 1.814(9) no
W O4 1_445 2.105(10) no
W O2 2_566 1.876(10) no
W O4 2_665 1.914(10) no
